data_2243858
loop_
_publ_author_name
'Mehmood, Tahir'
'Bhosale, Rajesh S.'
'Reddy, J. Prakasha'

_publ_section_title
;
 Bis(2-methylpyridinium) tetrachloridocuprate(II): synthesis, structure
 and Hirshfeld surface analysis
;
_journal_coeditor_code DJ2020
_journal_issue 7
_journal_name_full 'Acta Crystallographica Section E'
_journal_page_first 726
_journal_page_last 729
_journal_paper_doi 10.1107/S2056989021006277
_journal_volume 77
_journal_year 2021
_chemical_formula_iupac '(C6 H8 N)2 [Cu Cl4]'
_chemical_formula_moiety '2(C6 H8 N +), Cl4 Cu 2-'
_chemical_formula_sum 'C12 H16 Cl4 Cu N2'
_chemical_formula_weight 393.62
_chemical_name_common 'bis(2-methylpyridinium) tetrachlorocuprate(II)'
_chemical_name_systematic
;
Bis(2-methylpyridinium) tetrachloridocuprate(II)
;
_space_group_crystal_system monoclinic
_space_group_IT_number 15
_space_group_name_Hall '-I 2yc'
_space_group_name_H-M_alt 'I 1 2/c 1'
_atom_sites_solution_hydrogens geom
_atom_sites_solution_primary iterative
_audit_creation_method
;
Olex2 1.2
(compiled 2018.05.29 svn.r3508 for OlexSys, GUI svn.r5506)
;
_cell_angle_alpha 90
_cell_angle_beta 99.205(5)
_cell_angle_gamma 90
_cell_formula_units_Z 4
_cell_length_a 15.2354(8)
_cell_length_b 8.3683(3)
_cell_length_c 12.8372(6)
_cell_measurement_reflns_used 5462
_cell_measurement_temperature 120(2)
_cell_measurement_theta_max 32.5119
_cell_measurement_theta_min 2.9112
_cell_volume 1615.59(13)
_computing_cell_refinement
;
CrysAlisPro (Agilent, 2014)
;
_computing_data_collection
;
CrysAlisPro (Agilent, 2014)
;
_computing_data_reduction
;
CrysAlisPro (Agilent, 2014)
;
_computing_molecular_graphics
;
<i>OLEX2</i> (Dolomanov <i>et al.</i>,  2009)
;
_computing_publication_material
;
<i>OLEX2</i> (Dolomanov <i>et al.</i>,  2009)
;
_computing_structure_refinement
;
ShelXL (Sheldrick, 2015)
;
_computing_structure_solution
;
Superflip (Palatinus & Chapuis, 2007; Palatinus & van der Lee,
2008;
Palatinus <i>et al.</i>,  2012)
;
_diffrn_ambient_temperature 120(2)
_diffrn_detector_area_resol_mean 16.1511
_diffrn_measured_fraction_theta_full 0.999
_diffrn_measured_fraction_theta_max 0.955
_diffrn_measurement_device_type 'Agilent Xcalibur, Sapphire3'
_diffrn_measurement_method '\w scans'
_diffrn_radiation_type MoK\a
_diffrn_radiation_wavelength 0.71073
_diffrn_reflns_av_R_equivalents 0.0706
_diffrn_reflns_av_unetI/netI 0.0383
_diffrn_reflns_limit_h_max 22
_diffrn_reflns_limit_h_min -22
_diffrn_reflns_limit_k_max 12
_diffrn_reflns_limit_k_min -11
_diffrn_reflns_limit_l_max 19
_diffrn_reflns_limit_l_min -19
_diffrn_reflns_number 24556
_diffrn_reflns_theta_full 25.242
_diffrn_reflns_theta_max 32.586
_diffrn_reflns_theta_min 2.917
_exptl_absorpt_coefficient_mu 2.000
_exptl_absorpt_correction_T_max 0.965
_exptl_absorpt_correction_T_min 0.848
_exptl_absorpt_correction_type analytical
_exptl_absorpt_process_details
;
(CrysAlisPro; Agilent, 2014)
;
_exptl_crystal_colour 'pale yellow'
_exptl_crystal_density_diffrn 1.618
_exptl_crystal_description blocks
_exptl_crystal_F_000 796
_exptl_crystal_size_max 0.32
_exptl_crystal_size_mid 0.27
_exptl_crystal_size_min 0.25
_refine_diff_density_max 0.580
_refine_diff_density_min -0.582
_refine_ls_extinction_method none
_refine_ls_goodness_of_fit_ref 1.078
_refine_ls_hydrogen_treatment constr
_refine_ls_matrix_type full
_refine_ls_number_parameters 88
_refine_ls_number_reflns 2821
_refine_ls_number_restraints 0
_refine_ls_restrained_S_all 1.078
_refine_ls_R_factor_all 0.0492
_refine_ls_R_factor_gt 0.0355
_refine_ls_shift/su_max 0.000
_refine_ls_shift/su_mean 0.000
_refine_ls_structure_factor_coef Fsqd
_refine_ls_weighting_details 'w=1/[\s^2^(Fo^2^)+(0.0308P)^2^+1.4147P] where P=(Fo^2^+2Fc^2^)/3'
_refine_ls_weighting_scheme calc
_refine_ls_wR_factor_gt 0.0742
_refine_ls_wR_factor_ref 0.0809
_reflns_number_gt 2324
_reflns_number_total 2821
_reflns_threshold_expression 'I > 2\s(I)'
_cod_data_source_file dj2020sup1.cif
_cod_data_source_block I
_cod_original_cell_volume 1615.60(13)
_cod_original_sg_symbol_H-M 'I 2/c'
_cod_database_code 2243858
_shelx_space_group_comment
;
The symmetry employed for this shelxl refinement is uniquely defined
by the following loop, which should always be used as a source of
symmetry information in preference to the above space-group names.
They are only intended as comments.
;
_shelx_estimated_absorpt_t_min 0.567
_shelx_estimated_absorpt_t_max 0.635

loop_
_space_group_symop_operation_xyz
'x, y, z'
'-x, y, -z+1/2'
'x+1/2, y+1/2, z+1/2'
'-x+1/2, y+1/2, -z+1'
'-x, -y, -z'
'x, -y, z-1/2'
'-x+1/2, -y+1/2, -z+1/2'
'x+1/2, -y+1/2, z'

loop_
_atom_site_type_symbol
_atom_site_label
_atom_site_fract_x
_atom_site_fract_y
_atom_site_fract_z
_atom_site_U_iso_or_equiv
_atom_site_adp_type
_atom_site_calc_flag
_atom_site_occupancy
_atom_site_disorder_assembly
_atom_site_disorder_group
Cu Cu1 0.500000 0.22261(4) 0.250000 0.01825(9) Uani d 1 . .
Cl Cl1 0.38953(3) 0.10590(5) 0.13863(3) 0.02196(11) Uani d 1 . .
Cl Cl2 0.41898(3) 0.32033(5) 0.36739(4) 0.02260(11) Uani d 1 . .
N N1 0.68501(11) 0.01294(19) 0.63521(12) 0.0218(3) Uani d 1 . .
H H1 0.642734 -0.054296 0.645210 0.026 Uiso calc 1 . .
C C2 0.66434(12) 0.1697(2) 0.62543(13) 0.0197(3) Uani d 1 . .
C C3 0.73176(13) 0.2747(2) 0.61076(14) 0.0222(4) Uani d 1 . .
H H3 0.720458 0.386273 0.605979 0.027 Uiso calc 1 . .
C C4 0.83354(14) 0.0533(2) 0.61276(16) 0.0261(4) Uani d 1 . .
H H4 0.890816 0.012622 0.607122 0.031 Uiso calc 1 . .
C C5 0.81548(14) 0.2165(2) 0.60311(15) 0.0247(4) Uani d 1 . .
H H5 0.861102 0.288380 0.591178 0.030 Uiso calc 1 . .
C C6 0.76632(14) -0.0468(2) 0.63060(15) 0.0254(4) Uani d 1 . .
H H6 0.777088 -0.158092 0.639704 0.031 Uiso calc 1 . .
C C7 0.57039(13) 0.2174(2) 0.62851(16) 0.0259(4) Uani d 1 . .
H H7A 0.536395 0.214343 0.556960 0.039 Uiso calc 1 . .
H H7B 0.569141 0.325976 0.656845 0.039 Uiso calc 1 . .
H H7C 0.543936 0.143189 0.673767 0.039 Uiso calc 1 . .

loop_
_atom_site_aniso_label
_atom_site_aniso_U_11
_atom_site_aniso_U_22
_atom_site_aniso_U_33
_atom_site_aniso_U_12
_atom_site_aniso_U_13
_atom_site_aniso_U_23
Cu1 0.02142(16) 0.01465(15) 0.01929(16) 0.000 0.00510(12) 0.000
Cl1 0.0253(2) 0.0174(2) 0.0226(2) -0.00165(16) 0.00223(17) -0.00185(15)
Cl2 0.0276(2) 0.0172(2) 0.0246(2) 0.00035(16) 0.00935(17) -0.00340(16)
N1 0.0268(8) 0.0154(7) 0.0235(7) -0.0023(6) 0.0054(6) 0.0011(6)
C2 0.0264(9) 0.0172(8) 0.0155(8) -0.0004(7) 0.0033(7) 0.0000(6)
C3 0.0311(10) 0.0150(8) 0.0203(8) -0.0030(7) 0.0040(7) 0.0004(6)
C4 0.0251(10) 0.0266(10) 0.0267(9) 0.0016(8) 0.0040(8) -0.0010(8)
C5 0.0281(10) 0.0221(9) 0.0244(9) -0.0069(7) 0.0056(8) -0.0008(7)
C6 0.0326(10) 0.0172(9) 0.0265(10) 0.0031(7) 0.0048(8) 0.0016(7)
C7 0.0263(10) 0.0243(10) 0.0276(10) 0.0018(7) 0.0061(8) 0.0004(8)

loop_
_atom_type_symbol
_atom_type_description
_atom_type_scat_dispersion_real
_atom_type_scat_dispersion_imag
_atom_type_scat_source
C C 0.0033 0.0016 'International Tables Vol C Tables 4.2.6.8 and 6.1.1.4'
H H 0.0000 0.0000 'International Tables Vol C Tables 4.2.6.8 and 6.1.1.4'
Cl Cl 0.1484 0.1585 'International Tables Vol C Tables 4.2.6.8 and 6.1.1.4'
Cu Cu 0.3201 1.2651 'International Tables Vol C Tables 4.2.6.8 and 6.1.1.4'
N N 0.0061 0.0033 'International Tables Vol C Tables 4.2.6.8 and 6.1.1.4'

loop_
_geom_angle_atom_site_label_1
_geom_angle_atom_site_label_2
_geom_angle_atom_site_label_3
_geom_angle_site_symmetry_1
_geom_angle_site_symmetry_3
_geom_angle
_geom_angle_publ_flag
Cl1 Cu1 Cl1 . 2_655 128.54(3) ?
Cl2 Cu1 Cl1 2_655 . 99.614(17) ?
Cl2 Cu1 Cl1 2_655 2_655 98.550(17) ?
Cl2 Cu1 Cl1 . . 98.549(17) ?
Cl2 Cu1 Cl1 . 2_655 99.616(17) ?
Cl2 Cu1 Cl2 2_655 . 137.36(3) ?
C2 N1 H1 . . 118.0 ?
C6 N1 H1 . . 118.0 ?
C6 N1 C2 . . 124.00(17) ?
N1 C2 C3 . . 117.46(17) ?
N1 C2 C7 . . 117.88(17) ?
C3 C2 C7 . . 124.64(17) ?
C2 C3 H3 . . 120.1 ?
C5 C3 C2 . . 119.88(17) ?
C5 C3 H3 . . 120.1 ?
C5 C4 H4 . . 121.0 ?
C6 C4 H4 . . 121.0 ?
C6 C4 C5 . . 118.10(19) ?
C3 C5 C4 . . 120.61(18) ?
C3 C5 H5 . . 119.7 ?
C4 C5 H5 . . 119.7 ?
N1 C6 C4 . . 119.91(18) ?
N1 C6 H6 . . 120.0 ?
C4 C6 H6 . . 120.0 ?
C2 C7 H7A . . 109.5 ?
C2 C7 H7B . . 109.5 ?
C2 C7 H7C . . 109.5 ?
H7A C7 H7B . . 109.5 ?
H7A C7 H7C . . 109.5 ?
H7B C7 H7C . . 109.5 ?

loop_
_geom_bond_atom_site_label_1
_geom_bond_atom_site_label_2
_geom_bond_site_symmetry_2
_geom_bond_distance
_geom_bond_publ_flag
Cu1 Cl1 2_655 2.2496(5) ?
Cu1 Cl1 . 2.2496(5) ?
Cu1 Cl2 . 2.2492(4) ?
Cu1 Cl2 2_655 2.2492(4) ?
N1 H1 . 0.8800 ?
N1 C2 . 1.350(2) ?
N1 C6 . 1.346(2) ?
C2 C3 . 1.387(3) ?
C2 C7 . 1.493(3) ?
C3 H3 . 0.9500 ?
C3 C5 . 1.383(3) ?
C4 H4 . 0.9500 ?
C4 C5 . 1.395(3) ?
C4 C6 . 1.370(3) ?
C5 H5 . 0.9500 ?
C6 H6 . 0.9500 ?
C7 H7A . 0.9800 ?
C7 H7B . 0.9800 ?
C7 H7C . 0.9800 ?

loop_
_geom_hbond_atom_site_label_D
_geom_hbond_atom_site_label_H
_geom_hbond_atom_site_label_A
_geom_hbond_site_symmetry_A
_geom_hbond_distance_DH
_geom_hbond_distance_HA
_geom_hbond_distance_DA
_geom_hbond_angle_DHA
_geom_hbond_publ_flag
N1 H1 Cl1 5_656 0.88 2.93 3.4297(16) 118.1 yes
N1 H1 Cl2 5_656 0.88 2.41 3.2050(16) 150.1 yes
C6 H6 Cl1 3_545 0.95 2.62 3.453(2) 147.2 yes
C7 H7A Cl2 . 0.98 2.92 3.850(2) 159.3 yes
C7 H7B Cl2 5_666 0.98 2.98 3.872(2) 151.1 yes

loop_
_geom_torsion_atom_site_label_1
_geom_torsion_atom_site_label_2
_geom_torsion_atom_site_label_3
_geom_torsion_atom_site_label_4
_geom_torsion_site_symmetry_1
_geom_torsion_site_symmetry_2
_geom_torsion_site_symmetry_3
_geom_torsion_site_symmetry_4
_geom_torsion
_geom_torsion_publ_flag
N1 C2 C3 C5 . . . . 2.2(3) ?
C2 N1 C6 C4 . . . . -1.5(3) ?
C2 C3 C5 C4 . . . . -1.7(3) ?
C5 C4 C6 N1 . . . . 2.0(3) ?
C6 N1 C2 C3 . . . . -0.6(3) ?
C6 N1 C2 C7 . . . . 177.92(17) ?
C6 C4 C5 C3 . . . . -0.4(3) ?
C7 C2 C3 C5 . . . . -176.27(18) ?

_cod_database_fobs_code 2243858
